data_1549121
loop_
_publ_author_name
'Thangavadivale, Vargini'
'Aguiar, Pedro M.'
'Jasim, Naseralla A.'
'Pike, Sarah J.'
'Smith, Dan A.'
'Whitwood, Adrian C.'
'Brammer, Lee'
'Perutz, Robin N.'

_publ_section_title
;
 Self-complementary nickel halides enable multifaceted comparisons of
 intermolecular halogen bonds: fluoride ligands <i>vs.</i> other halides.
;
_journal_issue 15
_journal_name_full 'Chemical science'
_journal_page_first 3767
_journal_page_last 3781
_journal_paper_doi 10.1039/c8sc00890f
_journal_volume 9
_journal_year 2018
_chemical_formula_moiety 'C18 H30 F4 I2 Ni P2'
_chemical_formula_sum 'C18 H30 F4 I2 Ni P2'
_chemical_formula_weight 696.87
_space_group_crystal_system monoclinic
_space_group_IT_number 14
_space_group_name_Hall '-P 2ybc'
_space_group_name_H-M_alt 'P 1 21/c 1'
_symmetry_space_group_name_Hall '-P 2ybc'
_symmetry_space_group_name_H-M 'P 1 21/c 1'
_atom_sites_solution_hydrogens geom
_atom_sites_solution_primary direct
_audit_creation_date 2015-11-26
_audit_creation_method
;
Olex2 1.2
(compiled 2015.09.30 svn.r3233 for OlexSys, GUI svn.r5103)
;
_audit_update_record
;
2018-02-23 deposited with the CCDC.
2018-03-19 downloaded from the CCDC.
;
_cell_angle_alpha 90
_cell_angle_beta 91.6129(13)
_cell_angle_gamma 90
_cell_formula_units_Z 8
_cell_length_a 12.19004(19)
_cell_length_b 28.0191(5)
_cell_length_c 14.2344(2)
_cell_measurement_reflns_used 8425
_cell_measurement_temperature 110.05(10)
_cell_measurement_theta_max 70.5970
_cell_measurement_theta_min 3.4820
_cell_volume 4859.89(13)
_computing_cell_refinement
;
CrysAlisPro, Agilent Technologies,
Version 1.171.37.34 (release 22-05-2014 CrysAlis171 .NET)
(compiled May 22 2014,16:03:01)
;
_computing_data_collection
;
CrysAlisPro, Agilent Technologies,
Version 1.171.37.34 (release 22-05-2014 CrysAlis171 .NET)
(compiled May 22 2014,16:03:01)
;
_computing_data_reduction
;
CrysAlisPro, Agilent Technologies,
Version 1.171.37.34 (release 22-05-2014 CrysAlis171 .NET)
(compiled May 22 2014,16:03:01)
;
_computing_molecular_graphics 'Olex2 (Dolomanov et al., 2009)'
_computing_publication_material 'Olex2 (Dolomanov et al., 2009)'
_computing_structure_refinement 'ShelXL (Sheldrick, 2015)'
_computing_structure_solution 'ShelXS (Sheldrick, 2008)'
_diffrn_ambient_environment N~2~
_diffrn_ambient_temperature 110.05(10)
_diffrn_detector 'CCD plate'
_diffrn_detector_area_resol_mean 16.1450
_diffrn_detector_type Eos
_diffrn_measured_fraction_theta_full 1.000
_diffrn_measured_fraction_theta_max 1.000
_diffrn_measurement_details
;
#__ type_ start__ end____ width___ exp.time_
  1 omega  -15.00   62.00   1.0000    4.0000
omega____ theta____ kappa____ phi______ frames
    -        0.0000   57.0000   30.0000 77

#__ type_ start__ end____ width___ exp.time_
  2 omega    8.00   72.00   1.0000    4.0000
omega____ theta____ kappa____ phi______ frames
    -        0.0000   37.0000  150.0000 64

#__ type_ start__ end____ width___ exp.time_
  3 omega    8.00   95.00   1.0000   16.0000
omega____ theta____ kappa____ phi______ frames
    -       54.0000  -99.0000   90.0000 87

#__ type_ start__ end____ width___ exp.time_
  4 omega   -2.00   70.00   1.0000   16.0000
omega____ theta____ kappa____ phi______ frames
    -       54.0000  -57.0000  -60.0000 72

#__ type_ start__ end____ width___ exp.time_
  5 omega   38.00   65.00   1.0000   16.0000
omega____ theta____ kappa____ phi______ frames
    -       54.0000 -125.0000 -180.0000 27

#__ type_ start__ end____ width___ exp.time_
  6 omega   24.00  123.00   1.0000   16.0000
omega____ theta____ kappa____ phi______ frames
    -       54.0000   77.0000 -150.0000 99

#__ type_ start__ end____ width___ exp.time_
  7 omega   86.00  111.00   1.0000   16.0000
omega____ theta____ kappa____ phi______ frames
    -       54.0000 -125.0000 -180.0000 25

#__ type_ start__ end____ width___ exp.time_
  8 omega   40.00   99.00   1.0000   32.0000
omega____ theta____ kappa____ phi______ frames
    -      108.0000  -50.0000   60.0000 59

#__ type_ start__ end____ width___ exp.time_
  9 omega   75.00  114.00   1.0000   32.0000
omega____ theta____ kappa____ phi______ frames
    -      108.0000 -111.0000   60.0000 39

#__ type_ start__ end____ width___ exp.time_
 10 omega   37.00   89.00   1.0000   32.0000
omega____ theta____ kappa____ phi______ frames
    -      108.0000  -37.0000  120.0000 52

#__ type_ start__ end____ width___ exp.time_
 11 omega   36.00   70.00   1.0000   32.0000
omega____ theta____ kappa____ phi______ frames
    -      108.0000 -111.0000   60.0000 34

#__ type_ start__ end____ width___ exp.time_
 12 omega   39.00  103.00   1.0000   32.0000
omega____ theta____ kappa____ phi______ frames
    -      108.0000  -50.0000  -90.0000 64

#__ type_ start__ end____ width___ exp.time_
 13 omega   55.00   91.00   1.0000   32.0000
omega____ theta____ kappa____ phi______ frames
    -      108.0000  -25.0000   60.0000 36

#__ type_ start__ end____ width___ exp.time_
 14 omega   37.00   92.00   1.0000   32.0000
omega____ theta____ kappa____ phi______ frames
    -      108.0000  -25.0000    0.0000 55

#__ type_ start__ end____ width___ exp.time_
 15 omega   47.00   94.00   1.0000   32.0000
omega____ theta____ kappa____ phi______ frames
    -      108.0000  -25.0000 -150.0000 47

#__ type_ start__ end____ width___ exp.time_
 16 omega   36.00  145.00   1.0000   32.0000
omega____ theta____ kappa____ phi______ frames
    -      108.0000   12.0000   60.0000 109
;
_diffrn_measurement_device 'four-circle diffractometer'
_diffrn_measurement_device_type 'SuperNova, Dual, Cu at zero, Eos'
_diffrn_measurement_method '\w scans'
_diffrn_orient_matrix_UB_11 0.0258855000
_diffrn_orient_matrix_UB_12 -0.0232643000
_diffrn_orient_matrix_UB_13 0.0961673000
_diffrn_orient_matrix_UB_21 -0.0913078000
_diffrn_orient_matrix_UB_22 0.0298409000
_diffrn_orient_matrix_UB_23 0.0441746000
_diffrn_orient_matrix_UB_31 -0.0834217000
_diffrn_orient_matrix_UB_32 -0.0399014000
_diffrn_orient_matrix_UB_33 -0.0230910000
_diffrn_radiation_monochromator mirror
_diffrn_radiation_probe x-ray
_diffrn_radiation_type CuK\a
_diffrn_radiation_wavelength 1.54184
_diffrn_reflns_av_R_equivalents 0.0414
_diffrn_reflns_av_unetI/netI 0.0498
_diffrn_reflns_Laue_measured_fraction_full 1.000
_diffrn_reflns_Laue_measured_fraction_max 1.000
_diffrn_reflns_limit_h_max 10
_diffrn_reflns_limit_h_min -14
_diffrn_reflns_limit_k_max 30
_diffrn_reflns_limit_k_min -33
_diffrn_reflns_limit_l_max 15
_diffrn_reflns_limit_l_min -16
_diffrn_reflns_number 18154
_diffrn_reflns_point_group_measured_fraction_full 1.000
_diffrn_reflns_point_group_measured_fraction_max 1.000
_diffrn_reflns_theta_full 67.076
_diffrn_reflns_theta_max 67.076
_diffrn_reflns_theta_min 3.484
_diffrn_source 'sealed X-ray tube'
_diffrn_source_type 'SuperNova (Cu) X-ray Source'
_exptl_absorpt_coefficient_mu 22.643
_exptl_absorpt_correction_T_max 0.576
_exptl_absorpt_correction_T_min 0.157
_exptl_absorpt_correction_type gaussian
_exptl_absorpt_process_details
;
CrysAlisPro, Agilent Technologies,
Version 1.171.37.34 (release 22-05-2014 CrysAlis171 .NET)
(compiled May 22 2014,16:03:01)
Numerical absorption correction based on gaussian integration over
            a multifaceted crystal model
Empirical absorption correction using spherical harmonics,
 implemented in SCALE3 ABSPACK scaling algorithm.
;
_exptl_crystal_colour 'clear yellow'
_exptl_crystal_colour_lustre clear
_exptl_crystal_colour_primary yellow
_exptl_crystal_density_diffrn 1.905
_exptl_crystal_description plate
_exptl_crystal_F_000 2704
_exptl_crystal_recrystallization_method 'Re-crystallisation from solvent: Chloroform'
_exptl_crystal_size_max 0.1492
_exptl_crystal_size_mid 0.0859
_exptl_crystal_size_min 0.0384
_refine_diff_density_max 1.241
_refine_diff_density_min -0.910
_refine_diff_density_rms 0.146
_refine_ls_extinction_method none
_refine_ls_goodness_of_fit_ref 1.027
_refine_ls_hydrogen_treatment constr
_refine_ls_matrix_type full
_refine_ls_number_parameters 499
_refine_ls_number_reflns 8677
_refine_ls_number_restraints 0
_refine_ls_restrained_S_all 1.027
_refine_ls_R_factor_all 0.0429
_refine_ls_R_factor_gt 0.0358
_refine_ls_shift/su_max 0.002
_refine_ls_shift/su_mean 0.000
_refine_ls_structure_factor_coef Fsqd
_refine_ls_weighting_details 'w=1/[\s^2^(Fo^2^)+(0.0452P)^2^] where P=(Fo^2^+2Fc^2^)/3'
_refine_ls_weighting_scheme calc
_refine_ls_wR_factor_gt 0.0858
_refine_ls_wR_factor_ref 0.0904
_reflns_Friedel_coverage 0.000
_reflns_number_gt 7565
_reflns_number_total 8677
_reflns_threshold_expression 'I > 2\s(I)'
_cod_data_source_file c8sc00890f2.cif
_cod_data_source_block 1oI(gamma)_rnp1539
_cod_depositor_comments 'Adding full bibliography for 1549107--1549121.cif.'
_cod_original_cell_volume 4859.88(13)
_cod_database_code 1549121
_chemical_oxdiff_formula 'C18 H30 F4 I2 Ni1 P2'
_chemical_oxdiff_usercomment 'Sarah SP202 crystals at base'
_shelx_space_group_comment
;
The symmetry employed for this shelxl refinement is uniquely defined
by the following loop, which should always be used as a source of
symmetry information in preference to the above space-group names.
They are only intended as comments.
;
_reflns_odcompleteness_completeness 99.93
_reflns_odcompleteness_iscentric 1
_reflns_odcompleteness_theta 66.97
_olex2_refinement_description
;
1. Fixed Uiso
 At 1.2 times of:
  All C(H,H) groups
 At 1.5 times of:
  All C(H,H,H) groups
2.a Secondary CH2 refined with riding coordinates:
 C7B(H7BA,H7BB), C9B(H9BA,H9BB), C11B(H11A,H11B), C13B(H13A,H13B), C15B(H15A,
 H15B), C17B(H17A,H17B), C7A(H7AA,H7AB), C9A(H9AA,H9AB), C11A(H11C,H11D),
 C13A(H13C,H13D), C15A(H15C,H15D), C17A(H17C,H17D)
2.b Idealised Me refined as rotating group:
 C8B(H8BA,H8BB,H8BC), C10B(H10A,H10B,H10C), C12B(H12A,H12B,H12C), C14B(H14A,
 H14B,H14C), C16B(H16A,H16B,H16C), C18B(H18A,H18B,H18C), C8A(H8AA,H8AB,H8AC),
 C10A(H10D,H10E,H10F), C12A(H12D,H12E,H12F), C14A(H14D,H14E,H14F), C16A(H16D,
 H16E,H16F), C18A(H18D,H18E,H18F)
;
_shelx_shelxl_version_number 2014/7
_olex2_date_sample_data_collection 2015-09-08
_olex2_date_sample_submission 2015-09-07
_olex2_submission_original_sample_id 'Sarah SP202'
_olex2_submission_special_instructions 'No special instructions were received'

loop_
_space_group_symop_operation_xyz
'x, y, z'
'-x, y+1/2, -z+1/2'
'-x, -y, -z'
'x, -y-1/2, z-1/2'

loop_
_atom_site_label
_atom_site_type_symbol
_atom_site_fract_x
_atom_site_fract_y
_atom_site_fract_z
_atom_site_U_iso_or_equiv
_atom_site_adp_type
_atom_site_occupancy
_atom_site_site_symmetry_order
_atom_site_calc_flag
_atom_site_refinement_flags_posn
I1B I 0.67535(3) 0.57440(2) 0.28968(2) 0.02537(9) Uani 1 1 d .
I2B I 0.68979(3) 0.54400(2) -0.06340(2) 0.02746(9) Uani 1 1 d .
Ni1B Ni 0.72127(6) 0.61315(3) 0.13483(5) 0.01631(17) Uani 1 1 d .
P1B P 0.55642(9) 0.64735(5) 0.11987(8) 0.0189(2) Uani 1 1 d .
P2B P 0.89650(9) 0.59178(4) 0.15853(8) 0.0164(2) Uani 1 1 d .
F1B F 0.7395(2) 0.61038(11) -0.23457(19) 0.0273(7) Uani 1 1 d .
F2B F 0.7878(3) 0.70415(12) -0.2475(2) 0.0325(7) Uani 1 1 d .
F3B F 0.8188(3) 0.75667(11) -0.0887(2) 0.0322(7) Uani 1 1 d .
F4B F 0.7980(2) 0.71726(10) 0.08072(19) 0.0252(6) Uani 1 1 d .
C1B C 0.7520(4) 0.64120(17) 0.0163(3) 0.0167(9) Uani 1 1 d .
C2B C 0.7385(4) 0.61540(17) -0.0671(3) 0.0175(9) Uani 1 1 d .
C3B C 0.7516(4) 0.6360(2) -0.1550(3) 0.0231(11) Uani 1 1 d .
C4B C 0.7770(4) 0.6838(2) -0.1623(3) 0.0245(11) Uani 1 1 d .
C5B C 0.7932(4) 0.71015(19) -0.0822(4) 0.0229(11) Uani 1 1 d .
C6B C 0.7810(4) 0.68869(18) 0.0046(3) 0.0196(10) Uani 1 1 d .
C7B C 0.5596(4) 0.70700(18) 0.1720(4) 0.0251(11) Uani 1 1 d .
H7BA H 0.6146 0.7257 0.1407 0.030 Uiso 1 1 calc R
H7BB H 0.4891 0.7221 0.1595 0.030 Uiso 1 1 calc R
C8B C 0.5840(5) 0.7087(2) 0.2771(4) 0.0343(13) Uani 1 1 d .
H8BA H 0.6566 0.6967 0.2901 0.051 Uiso 1 1 calc GR
H8BB H 0.5316 0.6894 0.3090 0.051 Uiso 1 1 calc GR
H8BC H 0.5792 0.7410 0.2988 0.051 Uiso 1 1 calc GR
C9B C 0.4394(4) 0.6178(2) 0.1710(4) 0.0283(12) Uani 1 1 d .
H9BA H 0.4538 0.6135 0.2378 0.034 Uiso 1 1 calc R
H9BB H 0.3753 0.6381 0.1633 0.034 Uiso 1 1 calc R
C10B C 0.4145(5) 0.5693(2) 0.1264(4) 0.0369(14) Uani 1 1 d .
H10A H 0.3942 0.5736 0.0613 0.055 Uiso 1 1 calc GR
H10B H 0.3551 0.5545 0.1583 0.055 Uiso 1 1 calc GR
H10C H 0.4784 0.5494 0.1316 0.055 Uiso 1 1 calc GR
C11B C 0.5051(4) 0.6608(2) -0.0004(4) 0.0283(12) Uani 1 1 d .
H11A H 0.5535 0.6842 -0.0277 0.034 Uiso 1 1 calc R
H11B H 0.5095 0.6319 -0.0377 0.034 Uiso 1 1 calc R
C12B C 0.3867(4) 0.6799(3) -0.0085(4) 0.0379(15) Uani 1 1 d .
H12A H 0.3702 0.6889 -0.0724 0.057 Uiso 1 1 calc GR
H12B H 0.3794 0.7072 0.0316 0.057 Uiso 1 1 calc GR
H12C H 0.3366 0.6554 0.0102 0.057 Uiso 1 1 calc GR
C13B C 0.9576(4) 0.62355(17) 0.2590(3) 0.0200(10) Uani 1 1 d .
H13A H 0.9228 0.6127 0.3156 0.024 Uiso 1 1 calc R
H13B H 1.0348 0.6152 0.2646 0.024 Uiso 1 1 calc R
C14B C 0.9476(5) 0.67753(19) 0.2534(4) 0.0321(13) Uani 1 1 d .
H14A H 0.9790 0.6886 0.1962 0.048 Uiso 1 1 calc GR
H14B H 0.9859 0.6917 0.3062 0.048 Uiso 1 1 calc GR
H14C H 0.8716 0.6864 0.2541 0.048 Uiso 1 1 calc GR
C15B C 0.9313(4) 0.53008(17) 0.1925(3) 0.0218(10) Uani 1 1 d .
H15A H 1.0103 0.5278 0.2014 0.026 Uiso 1 1 calc R
H15B H 0.8988 0.5233 0.2525 0.026 Uiso 1 1 calc R
C16B C 0.8938(5) 0.49193(19) 0.1225(4) 0.0320(12) Uani 1 1 d .
H16A H 0.9242 0.4985 0.0623 0.048 Uiso 1 1 calc GR
H16B H 0.8151 0.4921 0.1168 0.048 Uiso 1 1 calc GR
H16C H 0.9184 0.4612 0.1442 0.048 Uiso 1 1 calc GR
C17B C 0.9874(4) 0.60424(18) 0.0608(3) 0.0195(10) Uani 1 1 d .
H17A H 0.9630 0.5850 0.0076 0.023 Uiso 1 1 calc R
H17B H 0.9777 0.6374 0.0430 0.023 Uiso 1 1 calc R
C18B C 1.1105(4) 0.5953(2) 0.0776(4) 0.0293(12) Uani 1 1 d .
H18A H 1.1485 0.6013 0.0206 0.044 Uiso 1 1 calc GR
H18B H 1.1221 0.5628 0.0966 0.044 Uiso 1 1 calc GR
H18C H 1.1381 0.6163 0.1261 0.044 Uiso 1 1 calc GR
I1A I 0.29884(2) 0.71841(2) 0.71581(2) 0.02266(8) Uani 1 1 d .
I2A I 0.26397(3) 0.66251(2) 0.37662(2) 0.02400(9) Uani 1 1 d .
Ni1A Ni 0.25416(6) 0.64541(3) 0.61625(5) 0.01524(16) Uani 1 1 d .
P1A P 0.07445(9) 0.66005(4) 0.61578(8) 0.0165(2) Uani 1 1 d .
P2A P 0.42634(9) 0.61927(4) 0.63882(8) 0.0180(2) Uani 1 1 d .
F1A F 0.2091(3) 0.56177(12) 0.28563(19) 0.0319(7) Uani 1 1 d .
F2A F 0.1349(3) 0.47943(12) 0.3590(2) 0.0379(8) Uani 1 1 d .
F3A F 0.1123(3) 0.47154(11) 0.5479(2) 0.0350(8) Uani 1 1 d .
F4A F 0.1728(2) 0.54357(10) 0.66287(19) 0.0249(6) Uani 1 1 d .
C1A C 0.2213(3) 0.59307(17) 0.5360(3) 0.0160(9) Uani 1 1 d .
C2A C 0.2270(4) 0.59659(18) 0.4384(3) 0.0190(10) Uani 1 1 d .
C3A C 0.2007(4) 0.55843(19) 0.3798(3) 0.0231(10) Uani 1 1 d .
C4A C 0.1632(4) 0.51602(18) 0.4160(4) 0.0246(11) Uani 1 1 d .
C5A C 0.1534(4) 0.51187(18) 0.5117(4) 0.0242(11) Uani 1 1 d .
C6A C 0.1840(4) 0.54951(18) 0.5692(3) 0.0198(10) Uani 1 1 d .
C7A C 0.0138(4) 0.63417(19) 0.7204(3) 0.0239(11) Uani 1 1 d .
H7AA H -0.0647 0.6400 0.7169 0.029 Uiso 1 1 calc R
H7AB H 0.0246 0.5999 0.7186 0.029 Uiso 1 1 calc R
C8A C 0.0582(5) 0.6526(2) 0.8150(4) 0.0359(14) Uani 1 1 d .
H8AA H 0.0206 0.6370 0.8648 0.054 Uiso 1 1 calc GR
H8AB H 0.0465 0.6864 0.8187 0.054 Uiso 1 1 calc GR
H8AC H 0.1353 0.6459 0.8208 0.054 Uiso 1 1 calc GR
C9A C 0.0318(4) 0.72230(18) 0.6163(4) 0.0230(10) Uani 1 1 d .
H9AA H -0.0476 0.7237 0.6186 0.028 Uiso 1 1 calc R
H9AB H 0.0616 0.7375 0.6727 0.028 Uiso 1 1 calc R
C10A C 0.0687(5) 0.7500(2) 0.5312(4) 0.0329(13) Uani 1 1 d .
H10D H 0.1473 0.7490 0.5287 0.049 Uiso 1 1 calc GR
H10E H 0.0449 0.7825 0.5359 0.049 Uiso 1 1 calc GR
H10F H 0.0372 0.7359 0.4752 0.049 Uiso 1 1 calc GR
C11A C -0.0119(4) 0.63436(18) 0.5207(3) 0.0217(10) Uani 1 1 d .
H11C H 0.0107 0.6481 0.4617 0.026 Uiso 1 1 calc R
H11D H 0.0027 0.6004 0.5180 0.026 Uiso 1 1 calc R
C12A C -0.1362(4) 0.6414(2) 0.5278(4) 0.0265(11) Uani 1 1 d .
H12D H -0.1615 0.6251 0.5824 0.040 Uiso 1 1 calc GR
H12E H -0.1726 0.6287 0.4726 0.040 Uiso 1 1 calc GR
H12F H -0.1522 0.6748 0.5329 0.040 Uiso 1 1 calc GR
C13A C 0.4535(4) 0.60512(19) 0.7631(3) 0.0229(10) Uani 1 1 d .
H13C H 0.5256 0.5906 0.7694 0.027 Uiso 1 1 calc R
H13D H 0.4552 0.6347 0.7986 0.027 Uiso 1 1 calc R
C14A C 0.3696(5) 0.5715(2) 0.8065(4) 0.0340(13) Uani 1 1 d .
H14D H 0.3901 0.5656 0.8711 0.051 Uiso 1 1 calc GR
H14E H 0.3678 0.5419 0.7726 0.051 Uiso 1 1 calc GR
H14F H 0.2982 0.5860 0.8031 0.051 Uiso 1 1 calc GR
C15A C 0.5407(4) 0.66062(19) 0.6175(3) 0.0238(11) Uani 1 1 d .
H15C H 0.5339 0.6879 0.6589 0.029 Uiso 1 1 calc R
H15D H 0.6090 0.6446 0.6345 0.029 Uiso 1 1 calc R
C16A C 0.5477(5) 0.6786(2) 0.5176(4) 0.0342(13) Uani 1 1 d .
H16D H 0.6097 0.6995 0.5129 0.051 Uiso 1 1 calc GR
H16E H 0.4818 0.6957 0.5006 0.051 Uiso 1 1 calc GR
H16F H 0.5560 0.6520 0.4758 0.051 Uiso 1 1 calc GR
C17A C 0.4641(4) 0.56530(19) 0.5755(4) 0.0292(12) Uani 1 1 d .
H17C H 0.4146 0.5400 0.5932 0.035 Uiso 1 1 calc R
H17D H 0.4518 0.5711 0.5088 0.035 Uiso 1 1 calc R
C18A C 0.5822(5) 0.5472(2) 0.5906(5) 0.0464(17) Uani 1 1 d .
H18D H 0.5969 0.5422 0.6564 0.070 Uiso 1 1 calc GR
H18E H 0.6325 0.5705 0.5673 0.070 Uiso 1 1 calc GR
H18F H 0.5911 0.5177 0.5574 0.070 Uiso 1 1 calc GR

loop_
_atom_site_aniso_label
_atom_site_aniso_U_11
_atom_site_aniso_U_22
_atom_site_aniso_U_33
_atom_site_aniso_U_23
_atom_site_aniso_U_13
_atom_site_aniso_U_12
I1B 0.02312(16) 0.02950(18) 0.02385(16) 0.00823(13) 0.00705(12) 0.00285(13)
I2B 0.03000(18) 0.02120(16) 0.03101(17) -0.00366(13) -0.00246(13) -0.00162(13)
Ni1B 0.0143(4) 0.0176(4) 0.0171(4) 0.0013(3) 0.0025(3) 0.0002(3)
P1B 0.0153(5) 0.0230(6) 0.0185(6) -0.0025(5) 0.0016(4) 0.0015(5)
P2B 0.0147(5) 0.0177(6) 0.0170(5) 0.0016(4) 0.0020(4) -0.0002(5)
F1B 0.0223(14) 0.0424(19) 0.0174(13) -0.0063(13) 0.0026(11) 0.0008(13)
F2B 0.0277(16) 0.044(2) 0.0256(15) 0.0097(14) 0.0077(12) 0.0045(14)
F3B 0.0334(17) 0.0263(16) 0.0369(17) 0.0118(14) 0.0011(13) -0.0066(14)
F4B 0.0287(15) 0.0224(15) 0.0243(14) -0.0012(12) -0.0016(12) -0.0051(13)
C1B 0.011(2) 0.022(2) 0.017(2) 0.0013(18) 0.0015(16) 0.0036(19)
C2B 0.012(2) 0.018(2) 0.023(2) 0.0014(19) 0.0005(17) 0.0001(18)
C3B 0.010(2) 0.036(3) 0.024(2) -0.001(2) 0.0013(18) -0.001(2)
C4B 0.019(2) 0.036(3) 0.018(2) 0.008(2) 0.0032(18) 0.002(2)
C5B 0.013(2) 0.025(3) 0.031(3) 0.006(2) 0.0005(19) 0.000(2)
C6B 0.014(2) 0.022(2) 0.022(2) 0.000(2) -0.0027(18) -0.0015(19)
C7B 0.025(3) 0.021(3) 0.029(3) -0.003(2) 0.002(2) 0.005(2)
C8B 0.038(3) 0.029(3) 0.036(3) -0.010(2) -0.006(2) 0.000(3)
C9B 0.020(2) 0.038(3) 0.027(3) -0.003(2) 0.007(2) -0.001(2)
C10B 0.029(3) 0.036(3) 0.046(3) -0.011(3) 0.011(3) -0.004(3)
C11B 0.018(2) 0.045(3) 0.022(2) -0.001(2) 0.0002(19) -0.001(2)
C12B 0.023(3) 0.061(4) 0.029(3) -0.005(3) -0.005(2) 0.019(3)
C13B 0.019(2) 0.023(2) 0.018(2) 0.0002(19) -0.0010(18) -0.003(2)
C14B 0.048(3) 0.020(3) 0.028(3) -0.006(2) -0.013(2) -0.001(2)
C15B 0.026(3) 0.016(2) 0.023(2) 0.0046(19) 0.0017(19) 0.002(2)
C16B 0.041(3) 0.017(3) 0.038(3) 0.003(2) 0.004(2) 0.003(2)
C17B 0.015(2) 0.026(3) 0.017(2) 0.0023(19) 0.0042(17) -0.001(2)
C18B 0.018(2) 0.048(3) 0.022(2) 0.006(2) 0.004(2) -0.003(2)
I1A 0.01892(15) 0.02055(16) 0.02857(17) -0.00679(12) 0.00174(12) -0.00238(12)
I2A 0.02168(16) 0.02948(18) 0.02115(15) 0.00251(12) 0.00586(11) -0.00137(13)
Ni1A 0.0120(4) 0.0159(4) 0.0179(4) -0.0006(3) 0.0016(3) -0.0002(3)
P1A 0.0129(5) 0.0192(6) 0.0176(5) -0.0006(5) 0.0033(4) 0.0025(5)
P2A 0.0138(5) 0.0194(6) 0.0206(6) -0.0030(5) -0.0005(4) 0.0007(5)
F1A 0.0336(17) 0.0431(19) 0.0191(14) -0.0093(13) -0.0009(12) 0.0083(15)
F2A 0.0421(19) 0.0269(17) 0.0437(19) -0.0145(15) -0.0146(15) 0.0016(15)
F3A 0.0367(18) 0.0197(15) 0.0480(19) 0.0039(14) -0.0124(15) -0.0058(14)
F4A 0.0289(15) 0.0224(15) 0.0234(14) 0.0059(12) 0.0019(12) -0.0026(12)
C1A 0.0079(19) 0.017(2) 0.023(2) -0.0015(19) -0.0016(17) 0.0027(18)
C2A 0.012(2) 0.020(2) 0.024(2) 0.001(2) -0.0030(18) 0.0056(19)
C3A 0.018(2) 0.026(3) 0.025(2) -0.004(2) -0.0010(19) 0.008(2)
C4A 0.020(2) 0.018(2) 0.034(3) -0.012(2) -0.012(2) 0.003(2)
C5A 0.019(2) 0.015(2) 0.039(3) 0.000(2) -0.007(2) 0.0017(19)
C6A 0.017(2) 0.020(2) 0.022(2) 0.0005(19) -0.0021(18) -0.0012(19)
C7A 0.017(2) 0.027(3) 0.028(3) 0.005(2) 0.0066(19) 0.001(2)
C8A 0.033(3) 0.051(4) 0.024(3) 0.005(3) 0.005(2) -0.004(3)
C9A 0.017(2) 0.021(2) 0.032(3) -0.003(2) 0.002(2) 0.005(2)
C10A 0.037(3) 0.025(3) 0.038(3) 0.003(2) 0.002(2) 0.012(2)
C11A 0.016(2) 0.024(3) 0.026(2) -0.004(2) 0.0013(19) 0.001(2)
C12A 0.014(2) 0.032(3) 0.033(3) 0.001(2) -0.001(2) 0.005(2)
C13A 0.020(2) 0.026(3) 0.022(2) 0.001(2) -0.0056(19) -0.003(2)
C14A 0.030(3) 0.043(4) 0.028(3) 0.004(2) -0.004(2) -0.007(3)
C15A 0.013(2) 0.031(3) 0.027(3) -0.001(2) 0.0013(19) -0.005(2)
C16A 0.030(3) 0.041(3) 0.032(3) 0.005(3) 0.004(2) -0.006(3)
C17A 0.022(3) 0.026(3) 0.039(3) -0.014(2) -0.005(2) 0.007(2)
C18A 0.028(3) 0.044(4) 0.066(4) -0.026(3) -0.012(3) 0.014(3)

loop_
_atom_type_symbol
_atom_type_description
_atom_type_scat_dispersion_real
_atom_type_scat_dispersion_imag
_atom_type_scat_source
C C 0.0181 0.0091 'International Tables Vol C Tables 4.2.6.8 and 6.1.1.4'
H H 0.0000 0.0000 'International Tables Vol C Tables 4.2.6.8 and 6.1.1.4'
F F 0.0727 0.0534 'International Tables Vol C Tables 4.2.6.8 and 6.1.1.4'
I I -0.3257 6.8362 'International Tables Vol C Tables 4.2.6.8 and 6.1.1.4'
Ni Ni -3.0029 0.5091 'International Tables Vol C Tables 4.2.6.8 and 6.1.1.4'
P P 0.2955 0.4335 'International Tables Vol C Tables 4.2.6.8 and 6.1.1.4'

loop_
_exptl_crystal_face_index_h
_exptl_crystal_face_index_k
_exptl_crystal_face_index_l
_exptl_crystal_face_perp_dist
_exptl_oxdiff_crystal_face_indexfrac_h
_exptl_oxdiff_crystal_face_indexfrac_k
_exptl_oxdiff_crystal_face_indexfrac_l
_exptl_oxdiff_crystal_face_x
_exptl_oxdiff_crystal_face_y
_exptl_oxdiff_crystal_face_z
0 -1 0 0.0192 0.0003 -1.0011 -0.0003 0.0233 -0.0299 0.0399
0 1 0 0.0192 -0.0003 1.0011 0.0003 -0.0233 0.0299 -0.0399
-1 -5 -3 0.0479 -0.9970 -5.0060 -2.9974 -0.1976 -0.1908 0.3521
-1 -1 1 0.0686 -0.9999 -1.0029 0.9997 0.0936 0.1055 0.1004
2 5 2 0.0265 1.9972 5.0078 1.9975 0.1273 0.0553 -0.4125
1 -1 -5 0.0641 1.0024 -0.9980 -4.9962 -0.4313 -0.3420 0.0716
2 5 -1 0.0484 1.9986 5.0088 -0.9995 -0.1609 -0.0772 -0.3435
0 4 5 0.0572 -0.0034 4.0028 4.9961 0.3872 0.3405 -0.2748
-2 5 -1 0.0279 -2.0002 5.0031 -0.9957 -0.2639 0.2879 -0.0098
2 -5 1 0.0131 2.0002 -5.0031 0.9957 0.2639 -0.2879 0.0098

loop_
_geom_angle_atom_site_label_1
_geom_angle_atom_site_label_2
_geom_angle_atom_site_label_3
_geom_angle
P1B Ni1B I1B 92.67(4)
P1B Ni1B P2B 169.72(6)
P2B Ni1B I1B 89.29(4)
C1B Ni1B I1B 178.14(14)
C1B Ni1B P1B 86.42(14)
C1B Ni1B P2B 91.89(14)
C7B P1B Ni1B 110.21(17)
C7B P1B C11B 101.1(3)
C9B P1B Ni1B 118.75(19)
C9B P1B C7B 105.2(2)
C9B P1B C11B 102.4(2)
C11B P1B Ni1B 117.23(18)
C13B P2B Ni1B 110.78(17)
C13B P2B C15B 99.6(2)
C13B P2B C17B 105.0(2)
C15B P2B Ni1B 120.20(17)
C17B P2B Ni1B 115.43(16)
C17B P2B C15B 103.8(2)
C2B C1B Ni1B 121.1(4)
C6B C1B Ni1B 123.9(4)
C6B C1B C2B 114.8(4)
C1B C2B I2B 120.1(3)
C3B C2B I2B 117.4(4)
C3B C2B C1B 122.4(5)
F1B C3B C2B 121.5(5)
F1B C3B C4B 118.4(4)
C4B C3B C2B 120.1(5)
F2B C4B C3B 120.3(5)
F2B C4B C5B 120.3(5)
C5B C4B C3B 119.3(5)
F3B C5B C4B 119.6(5)
F3B C5B C6B 120.9(5)
C4B C5B C6B 119.5(5)
F4B C6B C1B 120.2(4)
F4B C6B C5B 115.9(4)
C5B C6B C1B 123.9(5)
P1B C7B H7BA 108.4
P1B C7B H7BB 108.4
H7BA C7B H7BB 107.5
C8B C7B P1B 115.4(4)
C8B C7B H7BA 108.4
C8B C7B H7BB 108.4
C7B C8B H8BA 109.5
C7B C8B H8BB 109.5
C7B C8B H8BC 109.5
H8BA C8B H8BB 109.5
H8BA C8B H8BC 109.5
H8BB C8B H8BC 109.5
P1B C9B H9BA 109.0
P1B C9B H9BB 109.0
H9BA C9B H9BB 107.8
C10B C9B P1B 112.8(4)
C10B C9B H9BA 109.0
C10B C9B H9BB 109.0
C9B C10B H10A 109.5
C9B C10B H10B 109.5
C9B C10B H10C 109.5
H10A C10B H10B 109.5
H10A C10B H10C 109.5
H10B C10B H10C 109.5
P1B C11B H11A 108.4
P1B C11B H11B 108.4
H11A C11B H11B 107.4
C12B C11B P1B 115.7(4)
C12B C11B H11A 108.4
C12B C11B H11B 108.4
C11B C12B H12A 109.5
C11B C12B H12B 109.5
C11B C12B H12C 109.5
H12A C12B H12B 109.5
H12A C12B H12C 109.5
H12B C12B H12C 109.5
P2B C13B H13A 108.7
P2B C13B H13B 108.7
H13A C13B H13B 107.6
C14B C13B P2B 114.4(3)
C14B C13B H13A 108.7
C14B C13B H13B 108.7
C13B C14B H14A 109.5
C13B C14B H14B 109.5
C13B C14B H14C 109.5
H14A C14B H14B 109.5
H14A C14B H14C 109.5
H14B C14B H14C 109.5
P2B C15B H15A 108.5
P2B C15B H15B 108.5
H15A C15B H15B 107.5
C16B C15B P2B 115.1(3)
C16B C15B H15A 108.5
C16B C15B H15B 108.5
C15B C16B H16A 109.5
C15B C16B H16B 109.5
C15B C16B H16C 109.5
H16A C16B H16B 109.5
H16A C16B H16C 109.5
H16B C16B H16C 109.5
P2B C17B H17A 108.0
P2B C17B H17B 108.0
H17A C17B H17B 107.2
C18B C17B P2B 117.4(3)
C18B C17B H17A 108.0
C18B C17B H17B 108.0
C17B C18B H18A 109.5
C17B C18B H18B 109.5
C17B C18B H18C 109.5
H18A C18B H18B 109.5
H18A C18B H18C 109.5
H18B C18B H18C 109.5
P1A Ni1A I1A 92.80(4)
P1A Ni1A P2A 168.15(6)
P2A Ni1A I1A 89.88(4)
C1A Ni1A I1A 176.86(15)
C1A Ni1A P1A 87.10(14)
C1A Ni1A P2A 90.86(13)
C7A P1A Ni1A 110.13(17)
C7A P1A C11A 102.0(2)
C9A P1A Ni1A 117.20(17)
C9A P1A C7A 104.7(2)
C9A P1A C11A 102.8(2)
C11A P1A Ni1A 118.20(16)
C13A P2A Ni1A 110.63(17)
C13A P2A C15A 100.2(2)
C15A P2A Ni1A 118.76(18)
C17A P2A Ni1A 116.64(17)
C17A P2A C13A 104.8(3)
C17A P2A C15A 103.7(3)
C2A C1A Ni1A 122.0(4)
C6A C1A Ni1A 122.7(4)
C6A C1A C2A 115.2(4)
C1A C2A I2A 119.7(3)
C3A C2A I2A 118.3(4)
C3A C2A C1A 121.7(5)
F1A C3A C2A 121.4(5)
F1A C3A C4A 117.8(5)
C4A C3A C2A 120.8(5)
F2A C4A C3A 120.8(5)
F2A C4A C5A 120.3(5)
C5A C4A C3A 118.9(5)
F3A C5A C4A 119.6(5)
F3A C5A C6A 120.8(5)
C4A C5A C6A 119.5(5)
F4A C6A C1A 119.0(4)
F4A C6A C5A 117.2(4)
C5A C6A C1A 123.8(5)
P1A C7A H7AA 108.2
P1A C7A H7AB 108.2
H7AA C7A H7AB 107.4
C8A C7A P1A 116.2(4)
C8A C7A H7AA 108.2
C8A C7A H7AB 108.2
C7A C8A H8AA 109.5
C7A C8A H8AB 109.5
C7A C8A H8AC 109.5
H8AA C8A H8AB 109.5
H8AA C8A H8AC 109.5
H8AB C8A H8AC 109.5
P1A C9A H9AA 108.9
P1A C9A H9AB 108.9
H9AA C9A H9AB 107.7
C10A C9A P1A 113.3(4)
C10A C9A H9AA 108.9
C10A C9A H9AB 108.9
C9A C10A H10D 109.5
C9A C10A H10E 109.5
C9A C10A H10F 109.5
H10D C10A H10E 109.5
H10D C10A H10F 109.5
H10E C10A H10F 109.5
P1A C11A H11C 108.2
P1A C11A H11D 108.2
H11C C11A H11D 107.3
C12A C11A P1A 116.5(4)
C12A C11A H11C 108.2
C12A C11A H11D 108.2
C11A C12A H12D 109.5
C11A C12A H12E 109.5
C11A C12A H12F 109.5
H12D C12A H12E 109.5
H12D C12A H12F 109.5
H12E C12A H12F 109.5
P2A C13A H13C 108.6
P2A C13A H13D 108.6
H13C C13A H13D 107.6
C14A C13A P2A 114.7(3)
C14A C13A H13C 108.6
C14A C13A H13D 108.6
C13A C14A H14D 109.5
C13A C14A H14E 109.5
C13A C14A H14F 109.5
H14D C14A H14E 109.5
H14D C14A H14F 109.5
H14E C14A H14F 109.5
P2A C15A H15C 108.5
P2A C15A H15D 108.5
H15C C15A H15D 107.5
C16A C15A P2A 115.2(4)
C16A C15A H15C 108.5
C16A C15A H15D 108.5
C15A C16A H16D 109.5
C15A C16A H16E 109.5
C15A C16A H16F 109.5
H16D C16A H16E 109.5
H16D C16A H16F 109.5
H16E C16A H16F 109.5
P2A C17A H17C 108.1
P2A C17A H17D 108.1
H17C C17A H17D 107.3
C18A C17A P2A 116.9(4)
C18A C17A H17C 108.1
C18A C17A H17D 108.1
C17A C18A H18D 109.5
C17A C18A H18E 109.5
C17A C18A H18F 109.5
H18D C18A H18E 109.5
H18D C18A H18F 109.5
H18E C18A H18F 109.5

loop_
_geom_bond_atom_site_label_1
_geom_bond_atom_site_label_2
_geom_bond_distance
I1B Ni1B 2.5337(8)
I2B C2B 2.088(5)
Ni1B P1B 2.2311(14)
Ni1B P2B 2.2348(14)
Ni1B C1B 1.908(5)
P1B C7B 1.828(5)
P1B C9B 1.819(5)
P1B C11B 1.845(5)
P2B C13B 1.826(5)
P2B C15B 1.841(5)
P2B C17B 1.836(5)
F1B C3B 1.345(6)
F2B C4B 1.350(6)
F3B C5B 1.344(6)
F4B C6B 1.358(6)
C1B C2B 1.396(7)
C1B C6B 1.388(7)
C2B C3B 1.392(7)
C3B C4B 1.379(8)
C4B C5B 1.368(7)
C5B C6B 1.386(7)
C7B H7BA 0.9700
C7B H7BB 0.9700
C7B C8B 1.519(7)
C8B H8BA 0.9600
C8B H8BB 0.9600
C8B H8BC 0.9600
C9B H9BA 0.9700
C9B H9BB 0.9700
C9B C10B 1.526(7)
C10B H10A 0.9600
C10B H10B 0.9600
C10B H10C 0.9600
C11B H11A 0.9700
C11B H11B 0.9700
C11B C12B 1.540(7)
C12B H12A 0.9600
C12B H12B 0.9600
C12B H12C 0.9600
C13B H13A 0.9700
C13B H13B 0.9700
C13B C14B 1.519(7)
C14B H14A 0.9600
C14B H14B 0.9600
C14B H14C 0.9600
C15B H15A 0.9700
C15B H15B 0.9700
C15B C16B 1.523(7)
C16B H16A 0.9600
C16B H16B 0.9600
C16B H16C 0.9600
C17B H17A 0.9700
C17B H17B 0.9700
C17B C18B 1.534(6)
C18B H18A 0.9600
C18B H18B 0.9600
C18B H18C 0.9600
I1A Ni1A 2.5387(8)
I2A C2A 2.100(5)
Ni1A P1A 2.2286(13)
Ni1A P2A 2.2376(13)
Ni1A C1A 1.895(5)
P1A C7A 1.831(5)
P1A C9A 1.820(5)
P1A C11A 1.838(5)
P2A C13A 1.833(5)
P2A C15A 1.844(5)
P2A C17A 1.826(5)
F1A C3A 1.350(6)
F2A C4A 1.346(6)
F3A C5A 1.345(6)
F4A C6A 1.355(6)
C1A C2A 1.397(7)
C1A C6A 1.389(7)
C2A C3A 1.388(7)
C3A C4A 1.379(8)
C4A C5A 1.375(8)
C5A C6A 1.380(7)
C7A H7AA 0.9700
C7A H7AB 0.9700
C7A C8A 1.527(7)
C8A H8AA 0.9600
C8A H8AB 0.9600
C8A H8AC 0.9600
C9A H9AA 0.9700
C9A H9AB 0.9700
C9A C10A 1.517(7)
C10A H10D 0.9600
C10A H10E 0.9600
C10A H10F 0.9600
C11A H11C 0.9700
C11A H11D 0.9700
C11A C12A 1.534(6)
C12A H12D 0.9600
C12A H12E 0.9600
C12A H12F 0.9600
C13A H13C 0.9700
C13A H13D 0.9700
C13A C14A 1.533(7)
C14A H14D 0.9600
C14A H14E 0.9600
C14A H14F 0.9600
C15A H15C 0.9700
C15A H15D 0.9700
C15A C16A 1.514(7)
C16A H16D 0.9600
C16A H16E 0.9600
C16A H16F 0.9600
C17A H17C 0.9700
C17A H17D 0.9700
C17A C18A 1.536(7)
C18A H18D 0.9600
C18A H18E 0.9600
C18A H18F 0.9600

loop_
_geom_torsion_atom_site_label_1
_geom_torsion_atom_site_label_2
_geom_torsion_atom_site_label_3
_geom_torsion_atom_site_label_4
_geom_torsion
I2B C2B C3B F1B -3.6(6)
I2B C2B C3B C4B 176.0(4)
Ni1B P1B C7B C8B -63.3(4)
Ni1B P1B C9B C10B -63.5(4)
Ni1B P1B C11B C12B 174.3(4)
Ni1B P2B C13B C14B -54.4(4)
Ni1B P2B C15B C16B 59.9(4)
Ni1B P2B C17B C18B 173.5(4)
Ni1B C1B C2B I2B -2.5(5)
Ni1B C1B C2B C3B 174.6(4)
Ni1B C1B C6B F4B 5.6(6)
Ni1B C1B C6B C5B -173.7(4)
F1B C3B C4B F2B 0.9(7)
F1B C3B C4B C5B -177.9(4)
F2B C4B C5B F3B 0.7(7)
F2B C4B C5B C6B 179.5(4)
F3B C5B C6B F4B -0.9(7)
F3B C5B C6B C1B 178.4(4)
C1B C2B C3B F1B 179.2(4)
C1B C2B C3B C4B -1.2(7)
C2B C1B C6B F4B -179.1(4)
C2B C1B C6B C5B 1.6(7)
C2B C3B C4B F2B -178.8(4)
C2B C3B C4B C5B 2.5(7)
C3B C4B C5B F3B 179.5(4)
C3B C4B C5B C6B -1.7(7)
C4B C5B C6B F4B -179.7(4)
C4B C5B C6B C1B -0.4(8)
C6B C1B C2B I2B -177.9(3)
C6B C1B C2B C3B -0.8(7)
C7B P1B C9B C10B 172.7(4)
C7B P1B C11B C12B -65.9(5)
C9B P1B C7B C8B 65.8(5)
C9B P1B C11B C12B 42.5(5)
C11B P1B C7B C8B 172.0(4)
C11B P1B C9B C10B 67.4(5)
C13B P2B C15B C16B -179.1(4)
C13B P2B C17B C18B 51.1(5)
C15B P2B C13B C14B 178.1(4)
C15B P2B C17B C18B -52.9(5)
C17B P2B C13B C14B 70.9(4)
C17B P2B C15B C16B -70.9(4)
I2A C2A C3A F1A 6.6(6)
I2A C2A C3A C4A -172.2(4)
Ni1A P1A C7A C8A 60.3(4)
Ni1A P1A C9A C10A 60.9(4)
Ni1A P1A C11A C12A 174.6(3)
Ni1A P2A C13A C14A 52.1(4)
Ni1A P2A C15A C16A -62.0(5)
Ni1A P2A C17A C18A 179.9(4)
Ni1A C1A C2A I2A -3.7(5)
Ni1A C1A C2A C3A -178.7(3)
Ni1A C1A C6A F4A -1.5(6)
Ni1A C1A C6A C5A 176.0(4)
P1A Ni1A C1A C2A 95.9(4)
P1A Ni1A C1A C6A -80.4(4)
P2A Ni1A C1A C2A -95.8(4)
P2A Ni1A C1A C6A 88.0(4)
F1A C3A C4A F2A -0.6(7)
F1A C3A C4A C5A -179.6(4)
F2A C4A C5A F3A -2.0(7)
F2A C4A C5A C6A 179.2(4)
F3A C5A C6A F4A 1.3(7)
F3A C5A C6A C1A -176.3(4)
C1A C2A C3A F1A -178.4(4)
C1A C2A C3A C4A 2.9(7)
C2A C1A C6A F4A -178.0(4)
C2A C1A C6A C5A -0.5(7)
C2A C3A C4A F2A 178.2(4)
C2A C3A C4A C5A -0.8(7)
C3A C4A C5A F3A 177.1(4)
C3A C4A C5A C6A -1.7(7)
C4A C5A C6A F4A -180.0(4)
C4A C5A C6A C1A 2.5(8)
C6A C1A C2A I2A 172.9(3)
C6A C1A C2A C3A -2.2(7)
C7A P1A C9A C10A -176.8(4)
C7A P1A C11A C12A 53.7(4)
C9A P1A C7A C8A -66.5(4)
C9A P1A C11A C12A -54.7(4)
C11A P1A C7A C8A -173.3(4)
C11A P1A C9A C10A -70.5(4)
C13A P2A C15A C16A 177.5(4)
C13A P2A C17A C18A -57.4(6)
C15A P2A C13A C14A 178.3(4)
C15A P2A C17A C18A 47.3(6)
C17A P2A C13A C14A -74.4(5)
C17A P2A C15A C16A 69.3(5)
